data_7244069
loop_
_publ_author_name
'Hughes, David S.'
'Bingham, Ann L.'
'Hursthouse, Michael B.'
'Threlfall, Terry L.'
'Bond, Andrew D.'

_publ_section_title
;
 The extensive solid-form landscape of sulfathiazole: geometrical
 similarity and interaction energies
;
_journal_issue 3
_journal_name_full CrystEngComm
_journal_page_first 609
_journal_page_last 619
_journal_paper_doi 10.1039/D1CE01516H
_journal_volume 24
_journal_year 2022
_chemical_formula_moiety 'C9 H9 N3 O2 S2, C7 H12 O'
_chemical_formula_sum 'C16 H21 N3 O3 S2'
_chemical_formula_weight 367.48
_chemical_name_common 'Sulfathiazole, cycloheptanone solvate'
_chemical_name_systematic 'Sulfathiazole, cycloheptanone (1:1) solvate'
_space_group_crystal_system monoclinic
_space_group_IT_number 14
_space_group_name_Hall '-P 2yn'
_space_group_name_H-M_alt 'P 1 21/n 1'
_atom_sites_solution_hydrogens geom
_atom_sites_solution_primary dual
_atom_sites_solution_secondary difmap
_audit_creation_method SHELXL-2018/1
_audit_update_record
;
2021-11-08 deposited with the CCDC.	2021-12-10 downloaded from the CCDC.
;
_cell_angle_alpha 90
_cell_angle_beta 93.440(1)
_cell_angle_gamma 90
_cell_formula_units_Z 4
_cell_length_a 6.613(3)
_cell_length_b 12.074(3)
_cell_length_c 22.085(3)
_cell_measurement_reflns_used 50
_cell_measurement_temperature 150(2)
_cell_measurement_theta_max 47.14
_cell_measurement_theta_min 4.01
_cell_volume 1760.2(9)
_computing_cell_refinement 'CAD4 Express (Enraf Nonius, 1992)'
_computing_data_collection 'CAD4 Express (Enraf Nonius, 1992)'
_computing_data_reduction 'XCAD4 (Harms, 1996)'
_computing_molecular_graphics 'Mercury (Macrae et al., 2008)'
_computing_publication_material SHELXL
_computing_structure_refinement 'SHELXL (Sheldrick, 2015)'
_computing_structure_solution 'SHELXT (Sheldrick, 2015)'
_diffrn_ambient_temperature 150(2)
_diffrn_measured_fraction_theta_full 0.903
_diffrn_measured_fraction_theta_max 0.903
_diffrn_measurement_device_type 'Enraf Nonius TurboCAD4'
_diffrn_measurement_method 'non-profiled omega scans'
_diffrn_radiation_type CuK\a
_diffrn_radiation_wavelength 1.54178
_diffrn_reflns_av_R_equivalents 0.0248
_diffrn_reflns_av_unetI/netI 0.0211
_diffrn_reflns_Laue_measured_fraction_full 0.903
_diffrn_reflns_Laue_measured_fraction_max 0.903
_diffrn_reflns_limit_h_max 5
_diffrn_reflns_limit_h_min -6
_diffrn_reflns_limit_k_max 0
_diffrn_reflns_limit_k_min -11
_diffrn_reflns_limit_l_max 20
_diffrn_reflns_limit_l_min 0
_diffrn_reflns_number 1473
_diffrn_reflns_point_group_measured_fraction_full 0.903
_diffrn_reflns_point_group_measured_fraction_max 0.903
_diffrn_reflns_theta_full 47.137
_diffrn_reflns_theta_max 47.137
_diffrn_reflns_theta_min 4.010
_diffrn_source 'fine-focus sealed tube'
_exptl_absorpt_coefficient_mu 2.914
_exptl_absorpt_correction_T_max 1.000
_exptl_absorpt_correction_T_min 0.818
_exptl_absorpt_correction_type psi-scan
_exptl_absorpt_process_details 'North, Phillips & Mathews, 1968'
_exptl_crystal_colour colourless
_exptl_crystal_density_diffrn 1.387
_exptl_crystal_description block
_exptl_crystal_F_000 776
_exptl_crystal_size_max 0.300
_exptl_crystal_size_mid 0.100
_exptl_crystal_size_min 0.100
_refine_diff_density_max 0.879
_refine_diff_density_min -0.632
_refine_diff_density_rms 0.205
_refine_ls_extinction_coef 0.015(2)
_refine_ls_extinction_method 'SHELXL-2018/1 (Sheldrick 2018)'
_refine_ls_goodness_of_fit_ref 1.124
_refine_ls_hydrogen_treatment constr
_refine_ls_matrix_type full
_refine_ls_number_parameters 178
_refine_ls_number_reflns 1428
_refine_ls_number_restraints 0
_refine_ls_restrained_S_all 1.124
_refine_ls_R_factor_all 0.1215
_refine_ls_R_factor_gt 0.1159
_refine_ls_shift/su_max 0.000
_refine_ls_shift/su_mean 0.000
_refine_ls_structure_factor_coef Fsqd
_refine_ls_weighting_details 'w=1/[\s^2^(Fo^2^)+(0.1828P)^2^+5.8929P] where P=(Fo^2^+2Fc^2^)/3'
_refine_ls_weighting_scheme calc
_refine_ls_wR_factor_gt 0.2809
_refine_ls_wR_factor_ref 0.2878
_reflns_Friedel_coverage 0.000
_reflns_number_gt 1295
_reflns_number_total 1428
_reflns_threshold_expression 'I > 2\s(I)'
_cod_data_source_file d1ce01516h2.cif
_cod_data_source_block 17
_cod_depositor_comments 'Adding full bibliography for 7244056--7244077.cif.'
_cod_original_sg_symbol_H-M 'P 21/n'
_cod_database_code 7244069
_shelx_space_group_comment
;
The symmetry employed for this shelxl refinement is uniquely defined
by the following loop, which should always be used as a source of
symmetry information in preference to the above space-group names.
They are only intended as comments.
;
_shelx_estimated_absorpt_t_min 0.475
_shelx_estimated_absorpt_t_max 0.759

loop_
_space_group_symop_operation_xyz
'x, y, z'
'-x+1/2, y+1/2, -z+1/2'
'-x, -y, -z'
'x-1/2, -y-1/2, z-1/2'

loop_
_atom_site_label
_atom_site_type_symbol
_atom_site_fract_x
_atom_site_fract_y
_atom_site_fract_z
_atom_site_U_iso_or_equiv
_atom_site_adp_type
_atom_site_occupancy
_atom_site_site_symmetry_order
_atom_site_calc_flag
_atom_site_refinement_flags_posn
_atom_site_refinement_flags_adp
_atom_site_refinement_flags_occupancy
_atom_site_disorder_assembly
_atom_site_disorder_group
S11 S 0.3284(4) 0.47335(19) 0.13683(10) 0.0664(13) Uani 1 1 d . . . . .
S12 S 0.0281(4) 0.6323(2) 0.05752(11) 0.0777(14) Uani 1 1 d . . . . .
O11 O 0.4499(11) 0.3819(5) 0.1499(3) 0.086(2) Uani 1 1 d . . . . .
O12 O 0.1146(10) 0.4660(5) 0.1471(3) 0.078(2) Uani 1 1 d . . . . .
N11 N 0.6501(14) 0.8240(8) 0.2883(4) 0.102(3) Uani 1 1 d . . . . .
H10 H 0.780152 0.840046 0.289711 0.154 Uiso 1 1 calc R U . . .
H11 H 0.568258 0.861516 0.310687 0.154 Uiso 1 1 calc R U . . .
N12 N 0.3676(12) 0.5021(6) 0.0674(3) 0.063(2) Uani 1 1 d . . . . .
N13 N 0.2947(13) 0.6049(7) -0.0178(4) 0.069(2) Uani 1 1 d . . . . .
H17 H 0.403744 0.582323 -0.035179 0.103 Uiso 1 1 calc R U . . .
C11 C 0.5777(18) 0.7436(8) 0.2525(4) 0.066(3) Uani 1 1 d . . . . .
C12 C 0.7010(15) 0.6845(9) 0.2175(5) 0.077(3) Uani 1 1 d . . . . .
H12 H 0.841131 0.702011 0.217612 0.092 Uiso 1 1 calc R U . . .
C13 C 0.6246(17) 0.6015(9) 0.1829(4) 0.069(3) Uani 1 1 d . . . . .
H13 H 0.712261 0.559426 0.159321 0.083 Uiso 1 1 calc R U . . .
C14 C 0.4246(15) 0.5766(7) 0.1810(4) 0.051(2) Uani 1 1 d . . . . .
C15 C 0.2986(16) 0.6346(9) 0.2150(5) 0.075(3) Uani 1 1 d . . . . .
H15 H 0.158258 0.617406 0.214054 0.090 Uiso 1 1 calc R U . . .
C16 C 0.3761(19) 0.7176(9) 0.2504(4) 0.079(3) Uani 1 1 d . . . . .
H16 H 0.288321 0.758939 0.274333 0.094 Uiso 1 1 calc R U . . .
C17 C 0.2484(14) 0.5713(8) 0.0379(4) 0.059(3) Uani 1 1 d . . . . .
C18 C 0.161(2) 0.6753(9) -0.0445(5) 0.081(3) Uani 1 1 d . . . . .
H18 H 0.172732 0.704434 -0.084130 0.097 Uiso 1 1 calc R U . . .
C19 C 0.0083(19) 0.7007(9) -0.0095(5) 0.085(3) Uani 1 1 d . . . . .
H19 H -0.097802 0.750857 -0.020913 0.102 Uiso 1 1 calc R U . . .
O30 O 0.705(5) 0.824(3) 0.0612(14) 0.363(14) Uiso 1 1 d . . . . .
C30 C 0.585(5) 0.868(2) 0.0895(12) 0.204(9) Uiso 1 1 d . . . . .
C31 C 0.395(3) 0.8593(17) 0.0947(9) 0.168(7) Uiso 1 1 d . . . . .
H31A H 0.375294 0.790090 0.117644 0.202 Uiso 1 1 calc R U . . .
H31B H 0.334882 0.846076 0.053184 0.202 Uiso 1 1 calc R U . . .
C32 C 0.277(5) 0.937(3) 0.1196(15) 0.292(14) Uiso 1 1 d . . . . .
H32A H 0.295888 0.928114 0.164120 0.350 Uiso 1 1 calc R U . . .
H32B H 0.134429 0.915953 0.108334 0.350 Uiso 1 1 calc R U . . .
C33 C 0.296(3) 1.056(2) 0.1063(10) 0.198(8) Uiso 1 1 d . . . . .
H33A H 0.275846 1.068109 0.062040 0.238 Uiso 1 1 calc R U . . .
H33B H 0.188455 1.097252 0.126137 0.238 Uiso 1 1 calc R U . . .
C34 C 0.489(3) 1.1003(18) 0.1269(9) 0.185(8) Uiso 1 1 d . . . . .
H34A H 0.490195 1.177230 0.111375 0.222 Uiso 1 1 calc R U . . .
H34B H 0.484246 1.106643 0.171512 0.222 Uiso 1 1 calc R U . . .
C35 C 0.685(3) 1.058(2) 0.1173(11) 0.202(8) Uiso 1 1 d . . . . .
H35A H 0.785399 1.098669 0.143885 0.242 Uiso 1 1 calc R U . . .
H35B H 0.716059 1.073411 0.074805 0.242 Uiso 1 1 calc R U . . .
C36 C 0.713(4) 0.940(2) 0.1283(12) 0.225(10) Uiso 1 1 d . . . . .
H36A H 0.686717 0.925096 0.171149 0.270 Uiso 1 1 calc R U . . .
H36B H 0.856498 0.921689 0.122741 0.270 Uiso 1 1 calc R U . . .

loop_
_atom_site_aniso_label
_atom_site_aniso_U_11
_atom_site_aniso_U_22
_atom_site_aniso_U_33
_atom_site_aniso_U_23
_atom_site_aniso_U_13
_atom_site_aniso_U_12
S11 0.085(2) 0.059(2) 0.055(2) 0.0022(12) 0.0065(13) -0.0019(13)
S12 0.083(2) 0.079(2) 0.071(2) -0.0038(13) 0.0063(14) 0.0080(14)
O11 0.130(6) 0.050(4) 0.078(5) 0.003(3) 0.001(4) 0.016(4)
O12 0.076(5) 0.082(5) 0.076(5) 0.000(4) 0.017(3) -0.023(3)
N11 0.095(7) 0.104(7) 0.106(7) -0.049(7) -0.012(5) 0.013(6)
N12 0.078(5) 0.063(5) 0.050(5) -0.003(4) 0.010(4) 0.006(4)
N13 0.098(6) 0.058(5) 0.050(6) -0.008(4) 0.005(5) -0.004(5)
C11 0.066(8) 0.068(7) 0.062(6) -0.017(6) -0.009(6) 0.017(6)
C12 0.059(7) 0.085(7) 0.086(8) -0.016(7) 0.000(6) 0.000(6)
C13 0.079(9) 0.075(7) 0.055(6) -0.015(6) 0.010(5) 0.016(6)
C14 0.050(7) 0.062(6) 0.042(5) 0.001(5) 0.012(5) 0.005(5)
C15 0.072(7) 0.081(7) 0.072(7) -0.012(6) 0.011(6) -0.006(6)
C16 0.087(10) 0.088(8) 0.062(7) -0.018(6) 0.014(6) 0.015(7)
C17 0.074(7) 0.048(6) 0.054(7) -0.008(5) 0.004(5) -0.010(5)
C18 0.115(9) 0.061(7) 0.063(7) 0.002(6) -0.016(8) 0.005(7)
C19 0.098(8) 0.077(7) 0.077(7) -0.002(6) -0.012(7) 0.013(6)

loop_
_atom_type_symbol
_atom_type_description
_atom_type_scat_dispersion_real
_atom_type_scat_dispersion_imag
_atom_type_scat_source
C C 0.0181 0.0091 'International Tables Vol C Tables 4.2.6.8 and 6.1.1.4'
H H 0.0000 0.0000 'International Tables Vol C Tables 4.2.6.8 and 6.1.1.4'
N N 0.0311 0.0180 'International Tables Vol C Tables 4.2.6.8 and 6.1.1.4'
O O 0.0492 0.0322 'International Tables Vol C Tables 4.2.6.8 and 6.1.1.4'
S S 0.3331 0.5567 'International Tables Vol C Tables 4.2.6.8 and 6.1.1.4'

loop_
_geom_angle_atom_site_label_1
_geom_angle_atom_site_label_2
_geom_angle_atom_site_label_3
_geom_angle
_geom_angle_site_symmetry_1
_geom_angle_site_symmetry_3
_geom_angle_publ_flag
O11 S11 O12 118.5(4) . . ?
O11 S11 N12 104.3(4) . . ?
O12 S11 N12 112.2(4) . . ?
O11 S11 C14 106.0(4) . . ?
O12 S11 C14 107.1(5) . . ?
N12 S11 C14 108.4(4) . . ?
C19 S12 C17 90.6(6) . . ?
C11 N11 H10 120.0 . . ?
C11 N11 H11 120.0 . . ?
H10 N11 H11 120.0 . . ?
C17 N12 S11 119.4(7) . . ?
C18 N13 C17 114.4(9) . . ?
C18 N13 H17 122.8 . . ?
C17 N13 H17 122.8 . . ?
N11 C11 C12 121.1(11) . . ?
N11 C11 C16 120.4(10) . . ?
C12 C11 C16 118.5(9) . . ?
C13 C12 C11 119.8(10) . . ?
C13 C12 H12 120.1 . . ?
C11 C12 H12 120.1 . . ?
C12 C13 C14 121.2(9) . . ?
C12 C13 H13 119.4 . . ?
C14 C13 H13 119.4 . . ?
C15 C14 C13 120.1(9) . . ?
C15 C14 S11 118.8(8) . . ?
C13 C14 S11 121.1(8) . . ?
C14 C15 C16 118.7(10) . . ?
C14 C15 H15 120.6 . . ?
C16 C15 H15 120.6 . . ?
C15 C16 C11 121.6(9) . . ?
C15 C16 H16 119.2 . . ?
C11 C16 H16 119.2 . . ?
N12 C17 N13 119.2(8) . . ?
N12 C17 S12 130.5(7) . . ?
N13 C17 S12 110.2(7) . . ?
N13 C18 C19 113.0(10) . . ?
N13 C18 H18 123.5 . . ?
C19 C18 H18 123.5 . . ?
C18 C19 S12 111.8(8) . . ?
C18 C19 H19 124.1 . . ?
S12 C19 H19 124.1 . . ?
O30 C30 C31 136(3) . . ?
O30 C30 C36 101(3) . . ?
C31 C30 C36 123(3) . . ?
C30 C31 C32 125(3) . . ?
C30 C31 H31A 106.0 . . ?
C32 C31 H31A 106.0 . . ?
C30 C31 H31B 106.0 . . ?
C32 C31 H31B 106.0 . . ?
H31A C31 H31B 106.3 . . ?
C31 C32 C33 122(3) . . ?
C31 C32 H32A 106.8 . . ?
C33 C32 H32A 106.8 . . ?
C31 C32 H32B 106.8 . . ?
C33 C32 H32B 106.8 . . ?
H32A C32 H32B 106.6 . . ?
C34 C33 C32 113(2) . . ?
C34 C33 H33A 109.0 . . ?
C32 C33 H33A 109.0 . . ?
C34 C33 H33B 109.0 . . ?
C32 C33 H33B 109.0 . . ?
H33A C33 H33B 107.8 . . ?
C35 C34 C33 128(2) . . ?
C35 C34 H34A 105.2 . . ?
C33 C34 H34A 105.2 . . ?
C35 C34 H34B 105.2 . . ?
C33 C34 H34B 105.2 . . ?
H34A C34 H34B 105.9 . . ?
C34 C35 C36 116(2) . . ?
C34 C35 H35A 108.3 . . ?
C36 C35 H35A 108.3 . . ?
C34 C35 H35B 108.3 . . ?
C36 C35 H35B 108.3 . . ?
H35A C35 H35B 107.4 . . ?
C35 C36 C30 115(2) . . ?
C35 C36 H36A 108.5 . . ?
C30 C36 H36A 108.5 . . ?
C35 C36 H36B 108.5 . . ?
C30 C36 H36B 108.5 . . ?
H36A C36 H36B 107.5 . . ?

loop_
_geom_bond_atom_site_label_1
_geom_bond_atom_site_label_2
_geom_bond_distance
_geom_bond_site_symmetry_2
_geom_bond_publ_flag
S11 O11 1.386(7) . ?
S11 O12 1.448(7) . ?
S11 N12 1.608(8) . ?
S11 C14 1.684(9) . ?
S12 C19 1.693(11) . ?
S12 C17 1.711(10) . ?
N11 C11 1.324(12) . ?
N11 H10 0.8800 . ?
N11 H11 0.8800 . ?
N12 C17 1.297(11) . ?
N13 C18 1.339(12) . ?
N13 C17 1.348(11) . ?
N13 H17 0.8800 . ?
C11 C12 1.359(13) . ?
C11 C16 1.367(13) . ?
C12 C13 1.341(13) . ?
C12 H12 0.9500 . ?
C13 C14 1.355(12) . ?
C13 H13 0.9500 . ?
C14 C15 1.350(13) . ?
C15 C16 1.353(13) . ?
C15 H15 0.9500 . ?
C16 H16 0.9500 . ?
C18 C19 1.343(15) . ?
C18 H18 0.9500 . ?
C19 H19 0.9500 . ?
O30 C30 1.17(3) . ?
C30 C31 1.27(3) . ?
C30 C36 1.46(3) . ?
C31 C32 1.36(3) . ?
C31 H31A 0.9900 . ?
C31 H31B 0.9900 . ?
C32 C33 1.48(4) . ?
C32 H32A 0.9900 . ?
C32 H32B 0.9900 . ?
C33 C34 1.43(2) . ?
C33 H33A 0.9900 . ?
C33 H33B 0.9900 . ?
C34 C35 1.42(2) . ?
C34 H34A 0.9900 . ?
C34 H34B 0.9900 . ?
C35 C36 1.45(3) . ?
C35 H35A 0.9900 . ?
C35 H35B 0.9900 . ?
C36 H36A 0.9900 . ?
C36 H36B 0.9900 . ?

loop_
_geom_hbond_atom_site_label_D
_geom_hbond_atom_site_label_H
_geom_hbond_atom_site_label_A
_geom_hbond_distance_DH
_geom_hbond_distance_HA
_geom_hbond_distance_DA
_geom_hbond_angle_DHA
_geom_hbond_site_symmetry_A
_geom_hbond_publ_flag
N11 H11 O12 0.88 2.01 2.888(11) 171.4 2 yes
N11 H10 O11 0.88 2.22 2.985(12) 145.1 2_655 yes
N13 H17 N12 0.88 1.99 2.855(12) 167.0 3_665 yes

loop_
_geom_torsion_atom_site_label_1
_geom_torsion_atom_site_label_2
_geom_torsion_atom_site_label_3
_geom_torsion_atom_site_label_4
_geom_torsion
_geom_torsion_site_symmetry_1
_geom_torsion_site_symmetry_2
_geom_torsion_site_symmetry_3
_geom_torsion_site_symmetry_4
_geom_torsion_publ_flag
O11 S11 N12 C17 167.4(7) . . . . ?
O12 S11 N12 C17 37.9(8) . . . . ?
C14 S11 N12 C17 -80.0(8) . . . . ?
N11 C11 C12 C13 178.2(9) . . . . ?
C16 C11 C12 C13 -1.3(15) . . . . ?
C11 C12 C13 C14 1.5(15) . . . . ?
C12 C13 C14 C15 -1.0(14) . . . . ?
C12 C13 C14 S11 179.2(8) . . . . ?
O11 S11 C14 C15 -129.3(8) . . . . ?
O12 S11 C14 C15 -1.9(8) . . . . ?
N12 S11 C14 C15 119.2(8) . . . . ?
O11 S11 C14 C13 50.4(8) . . . . ?
O12 S11 C14 C13 177.8(7) . . . . ?
N12 S11 C14 C13 -61.0(8) . . . . ?
C13 C14 C15 C16 0.3(13) . . . . ?
S11 C14 C15 C16 -179.9(7) . . . . ?
C14 C15 C16 C11 -0.2(15) . . . . ?
N11 C11 C16 C15 -178.9(10) . . . . ?
C12 C11 C16 C15 0.7(15) . . . . ?
S11 N12 C17 N13 172.6(6) . . . . ?
S11 N12 C17 S12 -7.5(12) . . . . ?
C18 N13 C17 N12 179.4(8) . . . . ?
C18 N13 C17 S12 -0.5(9) . . . . ?
C19 S12 C17 N12 179.7(9) . . . . ?
C19 S12 C17 N13 -0.3(7) . . . . ?
C17 N13 C18 C19 1.4(12) . . . . ?
N13 C18 C19 S12 -1.7(12) . . . . ?
C17 S12 C19 C18 1.1(8) . . . . ?
O30 C30 C31 C32 -163(4) . . . . ?
C36 C30 C31 C32 23(5) . . . . ?
C30 C31 C32 C33 43(5) . . . . ?
C31 C32 C33 C34 -64(4) . . . . ?
C32 C33 C34 C35 49(4) . . . . ?
C33 C34 C35 C36 -47(4) . . . . ?
C34 C35 C36 C30 62(3) . . . . ?
O30 C30 C36 C35 114(3) . . . . ?
C31 C30 C36 C35 -71(4) . . . . ?
